data_2207523
loop_
_publ_author_name
'Gzella, Andrzej'
'Chrzanowska, Maria'
'Dreas, Agnieszka'

_publ_section_title
;
 (<i>R</i>)-(+)-2,3-Methylenedioxy-8-oxoberbine
;
_journal_coeditor_code DN6276
_journal_issue 12
_journal_name_full 'Acta Crystallographica Section E'
_journal_page_first o4165
_journal_page_last o4166
_journal_paper_doi 10.1107/S1600536805037244
_journal_volume 61
_journal_year 2005
_chemical_formula_iupac 'C18 H15 N O3'
_chemical_formula_moiety 'C18 H15 N O3'
_chemical_formula_sum 'C18 H15 N O3'
_chemical_formula_weight 293.31
_chemical_name_common
;
(R)-(+)-2,3-Methylenedioxy-8-oxoberbine
;
_chemical_name_systematic
;
(R)-(+)-5,6,13,13a-tetrahydro-2,3-methylenedioxy-8H-
dibenzo[a,g]quinolizin-8-one
;
_space_group_IT_number 19
_symmetry_cell_setting orthorhombic
_symmetry_space_group_name_Hall 'P 2ac 2ab'
_symmetry_space_group_name_H-M 'P 21 21 21'
_atom_sites_solution_hydrogens geom
_atom_sites_solution_primary direct
_atom_sites_solution_secondary difmap
_audit_creation_method SHELXL-97
_cell_angle_alpha 90.00
_cell_angle_beta 90.00
_cell_angle_gamma 90.00
_cell_formula_units_Z 4
_cell_length_a 7.3595(8)
_cell_length_b 9.2465(14)
_cell_length_c 20.323(3)
_cell_measurement_reflns_used 61
_cell_measurement_temperature 293(2)
_cell_measurement_theta_max 30.0
_cell_measurement_theta_min 14.6
_cell_volume 1383.0(3)
_computing_cell_refinement 'KM-4 Software'
_computing_data_collection 'KM-4 Software (Kuma, 1996)'
_computing_data_reduction 'KM-4 Software'
_computing_molecular_graphics 'ORTEPIII (Burnett & Johnson, 1996) and ORTEP-3 for Windows (Farrugia, 1997)'
_computing_publication_material 'WinGX (Farrugia, 1999)'
_computing_structure_refinement 'SHELXL97 (Sheldrick, 1997)'
_computing_structure_solution 'SHELXS97 (Sheldrick, 1997)'
_diffrn_ambient_temperature 293(2)
_diffrn_measured_fraction_theta_full 0.999
_diffrn_measured_fraction_theta_max 1.000
_diffrn_measurement_device_type 'Kuma KM-4'
_diffrn_measurement_method \w--2\q
_diffrn_radiation_monochromator graphite
_diffrn_radiation_source 'fine-focus sealed tube'
_diffrn_radiation_type CuK\a
_diffrn_radiation_wavelength 1.54178
_diffrn_reflns_av_R_equivalents 0.0187
_diffrn_reflns_av_sigmaI/netI 0.0163
_diffrn_reflns_limit_h_max 8
_diffrn_reflns_limit_h_min -8
_diffrn_reflns_limit_k_max 11
_diffrn_reflns_limit_k_min 0
_diffrn_reflns_limit_l_max 24
_diffrn_reflns_limit_l_min 0
_diffrn_reflns_number 2673
_diffrn_reflns_theta_full 70.22
_diffrn_reflns_theta_max 70.22
_diffrn_reflns_theta_min 4.35
_diffrn_standards_decay_% 3.8
_diffrn_standards_interval_count 100
_diffrn_standards_number 2
_exptl_absorpt_coefficient_mu 0.785
_exptl_absorpt_correction_type none
_exptl_crystal_colour Colourless
_exptl_crystal_density_diffrn 1.409
_exptl_crystal_density_method 'not measured'
_exptl_crystal_description Pillar
_exptl_crystal_F_000 616
_exptl_crystal_size_max 0.55
_exptl_crystal_size_mid 0.15
_exptl_crystal_size_min 0.12
_refine_diff_density_max 0.206
_refine_diff_density_min -0.148
_refine_ls_abs_structure_details 'Flack (1983)'
_refine_ls_abs_structure_Flack 0.1(2)
_refine_ls_extinction_coef 0.0064(7)
_refine_ls_extinction_expression Fc^*^=kFc[1+0.001xFc^2^\l^3^/sin(2\q)]^-1/4^
_refine_ls_extinction_method SHELXL97
_refine_ls_goodness_of_fit_ref 1.049
_refine_ls_hydrogen_treatment refall
_refine_ls_matrix_type full
_refine_ls_number_parameters 260
_refine_ls_number_reflns 2475
_refine_ls_number_restraints 0
_refine_ls_restrained_S_all 1.049
_refine_ls_R_factor_all 0.0350
_refine_ls_R_factor_gt 0.0312
_refine_ls_shift/su_max 0.001
_refine_ls_shift/su_mean 0.000
_refine_ls_structure_factor_coef Fsqd
_refine_ls_weighting_details 'calc w = 1/[\s^2^(Fo^2^)+(0.0667P)^2^+0.0526P] where P = (Fo^2^+2Fc^2^)/3'
_refine_ls_weighting_scheme calc
_refine_ls_wR_factor_gt 0.0842
_refine_ls_wR_factor_ref 0.0868
_reflns_number_gt 2311
_reflns_number_total 2475
_reflns_threshold_expression I>2\s(I)
_cod_data_source_file dn6276.cif
_cod_data_source_block I
_cod_depositor_comments
;
The following automatic conversions were performed:
'_symmetry_cell_setting' value 'Orthorhombic' changed to 'orthorhombic'
according to '/home/saulius/struct/CIF-dictionaries/cif_core.dic'
dictionary named 'cif_core.dic' version 2.4.1 from 2010-06-29.

Automatic conversion script
Id: cif_fix_enum 1527 2010-12-29 10:47:43Z saulius 

The following automatic conversions were performed:

'_symmetry_cell_setting' value 'Orthorhombic' changed to
'orthorhombic' according to
/home/saulius/struct/CIF-dictionaries/cif_core.dic dictionary named
'cif_core.dic' version 2.4.1 from 2010-06-29.

Automatic conversion script
Id: cif_fix_values 1715 2011-07-08 13:25:40Z adriana 
;
_cod_database_code 2207523

loop_
_symmetry_equiv_pos_as_xyz
'x, y, z'
'-x+1/2, -y, z+1/2'
'-x, y+1/2, -z+1/2'
'x+1/2, -y+1/2, -z'

loop_
_atom_site_label
_atom_site_fract_x
_atom_site_fract_y
_atom_site_fract_z
_atom_site_U_iso_or_equiv
_atom_site_adp_type
_atom_site_calc_flag
_atom_site_occupancy
_atom_site_type_symbol
O1 1.19078(16) -0.04829(12) 0.10710(6) 0.0553(3) Uani d 1 O
O2 1.01657(18) -0.16257(14) 0.02840(7) 0.0660(4) Uani d 1 O
O3 0.32609(15) 0.54595(13) 0.13320(6) 0.0581(3) Uani d 1 O
C1 0.97355(19) 0.14837(15) 0.12923(7) 0.0397(3) Uani d 1 C
C2 1.0318(2) 0.02734(15) 0.09703(7) 0.0430(3) Uani d 1 C
C3 0.9278(2) -0.04115(15) 0.05012(7) 0.0468(3) Uani d 1 C
C4 0.7597(2) 0.00771(16) 0.03359(8) 0.0483(3) Uani d 1 C
C4A 0.6959(2) 0.13322(15) 0.06517(7) 0.0411(3) Uani d 1 C
C5 0.5094(2) 0.18995(17) 0.04902(8) 0.0497(4) Uani d 1 C
C6 0.4316(2) 0.26980(18) 0.10695(9) 0.0493(4) Uani d 1 C
N7 0.55659(15) 0.38470(13) 0.12647(6) 0.0427(3) Uani d 1 N
C8 0.4893(2) 0.51737(16) 0.14035(7) 0.0428(3) Uani d 1 C
C8A 0.6186(2) 0.62723(16) 0.16515(7) 0.0422(3) Uani d 1 C
C9 0.5525(3) 0.75800(19) 0.18966(8) 0.0543(4) Uani d 1 C
C10 0.6716(3) 0.86112(17) 0.21304(8) 0.0591(4) Uani d 1 C
C11 0.8560(3) 0.83442(17) 0.21283(8) 0.0553(4) Uani d 1 C
C12 0.9237(2) 0.70636(17) 0.18786(8) 0.0497(4) Uani d 1 C
C12A 0.8055(2) 0.60209(14) 0.16303(7) 0.0406(3) Uani d 1 C
C13 0.8710(2) 0.46470(15) 0.13227(8) 0.0426(3) Uani d 1 C
C13A 0.74094(18) 0.34119(15) 0.14579(7) 0.0377(3) Uani d 1 C
C13B 0.80130(19) 0.20261(14) 0.11193(6) 0.0367(3) Uani d 1 C
C14 1.1936(3) -0.15461(19) 0.05612(10) 0.0598(4) Uani d 1 C
H1 1.048(3) 0.194(2) 0.1662(10) 0.064(6) Uiso d 1 H
H4 0.686(3) -0.043(2) 0.0007(10) 0.058(5) Uiso d 1 H
H51 0.430(3) 0.106(2) 0.0383(10) 0.060(5) Uiso d 1 H
H52 0.519(3) 0.264(3) 0.0098(10) 0.061(5) Uiso d 1 H
H61 0.417(3) 0.203(2) 0.1446(9) 0.051(5) Uiso d 1 H
H62 0.313(3) 0.316(2) 0.0941(10) 0.062(5) Uiso d 1 H
H9 0.418(3) 0.768(2) 0.1910(9) 0.057(5) Uiso d 1 H
H10 0.628(3) 0.950(2) 0.2270(9) 0.055(5) Uiso d 1 H
H11 0.935(3) 0.911(2) 0.2307(10) 0.060(5) Uiso d 1 H
H12 1.057(3) 0.681(2) 0.1903(11) 0.072(7) Uiso d 1 H
H131 0.995(3) 0.438(3) 0.1479(10) 0.068(6) Uiso d 1 H
H132 0.875(3) 0.478(2) 0.0836(10) 0.055(5) Uiso d 1 H
H13A 0.741(3) 0.321(2) 0.1943(9) 0.052(5) Uiso d 1 H
H141 1.277(3) -0.116(3) 0.0239(12) 0.076(7) Uiso d 1 H
H142 1.230(3) -0.250(2) 0.0734(10) 0.069(6) Uiso d 1 H

loop_
_atom_site_aniso_label
_atom_site_aniso_U_11
_atom_site_aniso_U_22
_atom_site_aniso_U_33
_atom_site_aniso_U_12
_atom_site_aniso_U_13
_atom_site_aniso_U_23
O1 0.0449(6) 0.0409(5) 0.0800(7) 0.0120(5) -0.0032(5) -0.0088(5)
O2 0.0641(8) 0.0462(6) 0.0878(9) 0.0123(6) -0.0046(7) -0.0264(6)
O3 0.0368(6) 0.0571(6) 0.0804(7) 0.0118(5) 0.0004(5) -0.0013(6)
C1 0.0367(7) 0.0342(6) 0.0482(7) 0.0009(5) -0.0032(6) -0.0033(5)
C2 0.0412(7) 0.0347(6) 0.0532(7) 0.0038(5) 0.0016(6) 0.0015(5)
C3 0.0541(9) 0.0324(6) 0.0540(7) 0.0029(6) 0.0025(7) -0.0070(6)
C4 0.0533(9) 0.0392(7) 0.0524(7) -0.0025(6) -0.0061(7) -0.0093(6)
C4A 0.0404(8) 0.0377(6) 0.0450(7) -0.0004(6) -0.0029(5) -0.0018(5)
C5 0.0417(9) 0.0471(8) 0.0603(9) -0.0012(6) -0.0115(7) -0.0051(7)
C6 0.0327(8) 0.0474(8) 0.0679(9) -0.0042(6) -0.0015(7) -0.0036(7)
N7 0.0302(6) 0.0399(6) 0.0581(7) 0.0017(5) -0.0006(5) -0.0042(5)
C8 0.0363(7) 0.0434(7) 0.0487(7) 0.0084(6) 0.0049(6) 0.0019(6)
C8A 0.0443(8) 0.0385(7) 0.0439(6) 0.0060(6) 0.0035(6) 0.0001(6)
C9 0.0573(11) 0.0490(8) 0.0566(8) 0.0127(8) 0.0096(7) -0.0052(7)
C10 0.0858(13) 0.0388(7) 0.0527(8) 0.0108(8) 0.0087(8) -0.0080(7)
C11 0.0780(12) 0.0379(7) 0.0499(7) -0.0056(8) -0.0043(8) -0.0038(6)
C12 0.0551(10) 0.0387(7) 0.0553(8) -0.0042(7) -0.0037(7) -0.0010(6)
C12A 0.0435(8) 0.0342(6) 0.0439(6) 0.0015(6) 0.0015(6) 0.0003(5)
C13 0.0359(7) 0.0362(7) 0.0556(8) 0.0004(5) 0.0009(6) -0.0056(6)
C13A 0.0295(7) 0.0359(7) 0.0478(7) 0.0021(5) 0.0001(5) -0.0030(5)
C13B 0.0345(7) 0.0324(6) 0.0433(6) -0.0004(5) 0.0010(5) -0.0009(5)
C14 0.0612(11) 0.0414(8) 0.0770(11) 0.0121(8) 0.0074(9) -0.0091(8)

loop_
_atom_type_symbol
_atom_type_description
_atom_type_scat_dispersion_real
_atom_type_scat_dispersion_imag
_atom_type_scat_source
C C 0.0181 0.0091 'International Tables Vol C Tables 4.2.6.8 and 6.1.1.4'
H H 0.0000 0.0000 'International Tables Vol C Tables 4.2.6.8 and 6.1.1.4'
N N 0.0311 0.0180 'International Tables Vol C Tables 4.2.6.8 and 6.1.1.4'
O O 0.0492 0.0322 'International Tables Vol C Tables 4.2.6.8 and 6.1.1.4'

loop_
_geom_angle_atom_site_label_1
_geom_angle_atom_site_label_2
_geom_angle_atom_site_label_3
_geom_angle
C2 O1 C14 104.70(12)
C3 O2 C14 105.46(12)
C2 C1 C13B 117.07(13)
C2 C1 H1 121.7(12)
C13B C1 H1 121.1(12)
C1 C2 C3 122.28(14)
C1 C2 O1 127.68(14)
C3 C2 O1 109.97(12)
C4 C3 O2 128.75(14)
C4 C3 C2 121.63(13)
O2 C3 C2 109.53(14)
C3 C4 C4A 117.72(14)
C3 C4 H4 120.9(11)
C4A C4 H4 121.4(11)
C13B C4A C4 120.56(14)
C13B C4A C5 119.93(13)
C4 C4A C5 119.49(13)
C6 C5 C4A 110.35(13)
C6 C5 H51 109.3(12)
C4A C5 H51 108.1(12)
C6 C5 H52 107.2(12)
C4A C5 H52 109.4(11)
H51 C5 H52 112.4(16)
N7 C6 C5 109.28(13)
N7 C6 H61 108.3(11)
C5 C6 H61 109.9(11)
N7 C6 H62 107.8(12)
C5 C6 H62 109.7(11)
H61 C6 H62 111.8(16)
C8 N7 C6 119.06(12)
C8 N7 C13A 122.08(12)
C6 N7 C13A 117.08(11)
O3 C8 N7 121.63(14)
O3 C8 C8A 121.13(13)
N7 C8 C8A 117.24(12)
C9 C8A C12A 119.94(15)
C9 C8A C8 119.47(14)
C12A C8A C8 120.58(13)
C10 C9 C8A 120.01(17)
C10 C9 H9 123.9(12)
C8A C9 H9 116.0(12)
C11 C10 C9 120.03(15)
C11 C10 H10 119.9(12)
C9 C10 H10 120.0(12)
C10 C11 C12 120.64(16)
C10 C11 H11 116.8(12)
C12 C11 H11 122.6(12)
C11 C12 C12A 120.04(16)
C11 C12 H12 121.9(13)
C12A C12 H12 117.9(13)
C12 C12A C8A 119.28(14)
C12 C12A C13 122.53(14)
C8A C12A C13 118.17(13)
C12A C13 C13A 111.15(12)
C12A C13 H131 112.0(13)
C13A C13 H131 109.3(13)
C12A C13 H132 108.4(11)
C13A C13 H132 107.1(11)
H131 C13 H132 108.8(17)
N7 C13A C13 109.19(12)
N7 C13A C13B 112.31(11)
C13 C13A C13B 111.62(11)
N7 C13A H13A 108.4(11)
C13 C13A H13A 108.6(11)
C13B C13A H13A 106.6(11)
C4A C13B C1 120.72(12)
C4A C13B C13A 122.51(13)
C1 C13B C13A 116.76(12)
O2 C14 O1 108.06(13)
O2 C14 H141 109.3(14)
O1 C14 H141 104.2(14)
O2 C14 H142 110.3(13)
O1 C14 H142 111.1(12)
H141 C14 H142 113.6(19)

loop_
_geom_bond_atom_site_label_1
_geom_bond_atom_site_label_2
_geom_bond_distance
O1 C2 1.3782(18)
O1 C14 1.428(2)
O2 C3 1.3720(18)
O2 C14 1.421(2)
O3 C8 1.2381(18)
C1 C2 1.365(2)
C1 C13B 1.408(2)
C1 H1 1.02(2)
C2 C3 1.377(2)
C3 C4 1.359(2)
C4 C4A 1.407(2)
C4 H4 0.98(2)
C4A C13B 1.3844(19)
C4A C5 1.505(2)
C5 C6 1.503(2)
C5 H51 1.00(2)
C5 H52 1.06(2)
C6 N7 1.460(2)
C6 H61 0.989(19)
C6 H62 1.01(2)
N7 C8 1.3527(18)
N7 C13A 1.4686(18)
C8 C8A 1.480(2)
C8A C9 1.395(2)
C8A C12A 1.396(2)
C9 C10 1.380(3)
C9 H9 1.00(2)
C10 C11 1.379(3)
C10 H10 0.93(2)
C11 C12 1.381(2)
C11 H11 0.98(2)
C12 C12A 1.393(2)
C12 H12 1.01(2)
C12A C13 1.4956(18)
C13 C13A 1.5152(19)
C13 H131 1.00(2)
C13 H132 1.00(2)
C13A C13B 1.5208(18)
C13A H13A 1.004(18)
C14 H141 0.96(2)
C14 H142 0.98(2)

loop_
_geom_hbond_atom_site_label_D
_geom_hbond_atom_site_label_H
_geom_hbond_atom_site_label_A
_geom_hbond_site_symmetry_A
_geom_hbond_distance_DH
_geom_hbond_distance_HA
_geom_hbond_distance_DA
_geom_hbond_angle_DHA
C9 H9 O3 . 0.99(2) 2.460(19) 2.817(2) 100.5(12)
C6 H62 O3 . 1.01(2) 2.273(19) 2.722(2) 105.6(14)
C14 H142 O3 1_645 0.986(19) 2.353(19) 3.327(2) 169.2(16)

loop_
_geom_torsion_atom_site_label_1
_geom_torsion_atom_site_label_2
_geom_torsion_atom_site_label_3
_geom_torsion_atom_site_label_4
_geom_torsion
C13B C1 C2 C3 -0.7(2)
C13B C1 C2 O1 -177.31(14)
C14 O1 C2 C1 -173.83(16)
C14 O1 C2 C3 9.26(18)
C14 O2 C3 C4 174.49(17)
C14 O2 C3 C2 -9.04(19)
C1 C2 C3 C4 -0.5(2)
O1 C2 C3 C4 176.57(14)
C1 C2 C3 O2 -177.30(14)
O1 C2 C3 O2 -0.19(18)
O2 C3 C4 C4A 177.34(15)
C2 C3 C4 C4A 1.3(2)
C3 C4 C4A C13B -0.7(2)
C3 C4 C4A C5 -179.17(14)
C13B C4A C5 C6 -26.8(2)
C4 C4A C5 C6 151.69(14)
C4A C5 C6 N7 56.01(18)
C5 C6 N7 C8 135.45(14)
C5 C6 N7 C13A -59.43(17)
C6 N7 C8 O3 -4.3(2)
C13A N7 C8 O3 -168.65(14)
C6 N7 C8 C8A 175.13(13)
C13A N7 C8 C8A 10.78(19)
O3 C8 C8A C9 9.2(2)
N7 C8 C8A C9 -170.23(14)
O3 C8 C8A C12A -169.58(14)
N7 C8 C8A C12A 11.0(2)
C12A C8A C9 C10 -1.3(2)
C8 C8A C9 C10 179.86(15)
C8A C9 C10 C11 -0.7(3)
C9 C10 C11 C12 1.6(3)
C10 C11 C12 C12A -0.5(2)
C11 C12 C12A C8A -1.5(2)
C11 C12 C12A C13 176.83(14)
C9 C8A C12A C12 2.4(2)
C8 C8A C12A C12 -178.81(13)
C9 C8A C12A C13 -175.98(13)
C8 C8A C12A C13 2.79(19)
C12 C12A C13 C13A 146.59(13)
C8A C12A C13 C13A -35.07(18)
C8 N7 C13A C13 -42.63(17)
C6 N7 C13A C13 152.73(13)
C8 N7 C13A C13B -167.00(12)
C6 N7 C13A C13B 28.36(17)
C12A C13 C13A N7 52.41(15)
C12A C13 C13A C13B 177.19(11)
C4 C4A C13B C1 -0.6(2)
C5 C4A C13B C1 177.90(13)
C4 C4A C13B C13A 177.98(13)
C5 C4A C13B C13A -3.6(2)
C2 C1 C13B C4A 1.3(2)
C2 C1 C13B C13A -177.36(12)
N7 C13A C13B C4A 3.95(18)
C13 C13A C13B C4A -119.06(15)
N7 C13A C13B C1 -177.46(12)
C13 C13A C13B C1 59.53(16)
C3 O2 C14 O1 14.8(2)
C2 O1 C14 O2 -14.76(19)

loop_
_cod_related_entry_id
_cod_related_entry_database
_cod_related_entry_code
1 ChemSpider 9912628
